data_7213965
loop_
_publ_author_name
'Li, Ni-Ya'
'Ge, Yu'
'Wang, Tao'
'Wang, Shu-Jun'
'Ji, Xue-Ying'
'Liu, Dong'

_publ_section_title
;
 Construction of a series of coordination polymers based on
 1,4-naphthalenedicarboxylic and flexible dipyridyl ligands
;
_journal_issue 11
_journal_name_full CrystEngComm
_journal_page_first 2168
_journal_paper_doi 10.1039/c3ce42148a
_journal_volume 16
_journal_year 2014
_chemical_formula_moiety 'C37 H26 Cd2 N2 O8'
_chemical_formula_sum 'C37 H26 Cd2 N2 O8'
_chemical_formula_weight 851.42
_chemical_name_systematic
; 
 ? 
;
_space_group_IT_number 15
_symmetry_cell_setting monoclinic
_symmetry_space_group_name_Hall '-C 2yc'
_symmetry_space_group_name_H-M 'C 1 2/c 1'
_atom_sites_solution_hydrogens geom
_atom_sites_solution_primary direct
_atom_sites_solution_secondary difmap
_audit_creation_method SHELXL-97
_cell_angle_alpha 90.00
_cell_angle_beta 120.63(3)
_cell_angle_gamma 90.00
_cell_formula_units_Z 4
_cell_length_a 16.616(3)
_cell_length_b 15.383(3)
_cell_length_c 14.774(3)
_cell_measurement_reflns_used 27908
_cell_measurement_temperature 298(2)
_cell_measurement_theta_max 27.48
_cell_measurement_theta_min 3.05
_cell_volume 3249.4(15)
_computing_cell_refinement 'Bruker SMART'
_computing_data_collection 'Bruker SMART'
_computing_data_reduction 'Bruker SAINT'
_computing_molecular_graphics Diamond
_computing_publication_material 'SHELXTL and PLATON (Spek, 2009)'
_computing_structure_refinement SHELXTL
_computing_structure_solution 'SHELXTL (Sheldrick, 2008)'
_diffrn_ambient_temperature 298(2)
_diffrn_measured_fraction_theta_full 0.998
_diffrn_measured_fraction_theta_max 0.998
_diffrn_measurement_device_type 'CCD area detector'
_diffrn_measurement_method 'phi and omega scans'
_diffrn_radiation_monochromator graphite
_diffrn_radiation_source 'fine-focus sealed tube'
_diffrn_radiation_type MoK\a
_diffrn_radiation_wavelength 0.71073
_diffrn_reflns_av_R_equivalents 0.0374
_diffrn_reflns_av_sigmaI/netI 0.0263
_diffrn_reflns_limit_h_max 19
_diffrn_reflns_limit_h_min -19
_diffrn_reflns_limit_k_max 18
_diffrn_reflns_limit_k_min -18
_diffrn_reflns_limit_l_max 17
_diffrn_reflns_limit_l_min -17
_diffrn_reflns_number 13829
_diffrn_reflns_theta_full 25.05
_diffrn_reflns_theta_max 25.05
_diffrn_reflns_theta_min 3.01
_diffrn_standards_decay_% 0
_diffrn_standards_interval_count 0
_diffrn_standards_interval_time 0
_diffrn_standards_number 0
_exptl_absorpt_coefficient_mu 1.367
_exptl_absorpt_correction_T_max 0.7440
_exptl_absorpt_correction_T_min 0.6846
_exptl_absorpt_correction_type multi-scan
_exptl_absorpt_process_details 'Sadabs, (Sheldrick 2001)'
_exptl_crystal_colour colorless
_exptl_crystal_density_diffrn 1.740
_exptl_crystal_density_method 'not measured'
_exptl_crystal_description block
_exptl_crystal_F_000 1688
_exptl_crystal_size_max 0.30
_exptl_crystal_size_mid 0.25
_exptl_crystal_size_min 0.23
_refine_diff_density_max 0.464
_refine_diff_density_min -0.376
_refine_diff_density_rms 0.065
_refine_ls_extinction_method none
_refine_ls_goodness_of_fit_ref 1.135
_refine_ls_hydrogen_treatment constr
_refine_ls_matrix_type full
_refine_ls_number_parameters 222
_refine_ls_number_reflns 2892
_refine_ls_number_restraints 0
_refine_ls_restrained_S_all 1.135
_refine_ls_R_factor_all 0.0344
_refine_ls_R_factor_gt 0.0277
_refine_ls_shift/su_max 0.001
_refine_ls_shift/su_mean 0.000
_refine_ls_structure_factor_coef Fsqd
_refine_ls_weighting_details 'calc w=1/[\s^2^(Fo^2^)+(0.0236P)^2^+3.0057P] where P=(Fo^2^+2Fc^2^)/3'
_refine_ls_weighting_scheme calc
_refine_ls_wR_factor_gt 0.0560
_refine_ls_wR_factor_ref 0.0580
_reflns_number_gt 2585
_reflns_number_total 2892
_reflns_threshold_expression >2sigma(I)
_cod_data_source_file c3ce42148a.txt
_cod_data_source_block 4
_cod_original_sg_symbol_H-M 'C 2/c'
_cod_database_code 7213965

loop_
_symmetry_equiv_pos_as_xyz
'x, y, z'
'-x, y, -z+1/2'
'x+1/2, y+1/2, z'
'-x+1/2, y+1/2, -z+1/2'
'-x, -y, -z'
'x, -y, z-1/2'
'-x+1/2, -y+1/2, -z'
'x+1/2, -y+1/2, z-1/2'

loop_
_atom_site_label
_atom_site_type_symbol
_atom_site_fract_x
_atom_site_fract_y
_atom_site_fract_z
_atom_site_U_iso_or_equiv
_atom_site_adp_type
_atom_site_occupancy
_atom_site_symmetry_multiplicity
_atom_site_calc_flag
_atom_site_refinement_flags
Cd1 Cd 0.959968(13) -0.517764(13) 0.605544(16) 0.02700(8) Uani 1 1 d .
N1 N 0.83064(16) -0.43003(16) 0.51292(19) 0.0343(6) Uani 1 1 d .
O1 O 1.04150(15) -0.42328(15) 0.53976(18) 0.0493(6) Uani 1 1 d .
O2 O 1.08724(17) -0.42436(16) 0.70639(18) 0.0560(7) Uani 1 1 d .
O3 O 1.44071(17) -0.12952(15) 0.8125(2) 0.0501(6) Uani 1 1 d .
O4 O 1.36728(16) -0.09559(15) 0.6413(2) 0.0545(7) Uani 1 1 d .
C1 C 1.1769(2) -0.3420(2) 0.6517(2) 0.0339(7) Uani 1 1 d .
C2 C 1.1541(2) -0.2660(2) 0.5960(3) 0.0504(10) Uani 1 1 d .
H2 H 1.0923 -0.2552 0.5445 0.060 Uiso 1 1 calc R
C3 C 1.2235(2) -0.2040(2) 0.6160(3) 0.0480(9) Uani 1 1 d .
H3 H 1.2070 -0.1532 0.5765 0.058 Uiso 1 1 calc R
C4 C 1.3146(2) -0.21717(19) 0.6923(2) 0.0341(7) Uani 1 1 d .
C5 C 1.34266(19) -0.29855(19) 0.7470(2) 0.0293(6) Uani 1 1 d .
C6 C 1.2727(2) -0.36243(18) 0.7253(2) 0.0291(6) Uani 1 1 d .
C7 C 1.3002(2) -0.4455(2) 0.7726(3) 0.0392(7) Uani 1 1 d .
H7 H 1.2549 -0.4876 0.7577 0.047 Uiso 1 1 calc R
C8 C 1.3924(2) -0.4648(2) 0.8398(3) 0.0504(9) Uani 1 1 d .
H8 H 1.4097 -0.5198 0.8699 0.060 Uiso 1 1 calc R
C9 C 1.4610(2) -0.4012(2) 0.8631(3) 0.0537(10) Uani 1 1 d .
H9 H 1.5236 -0.4144 0.9092 0.064 Uiso 1 1 calc R
C10 C 1.4376(2) -0.3207(2) 0.8195(3) 0.0407(8) Uani 1 1 d .
H10 H 1.4842 -0.2794 0.8372 0.049 Uiso 1 1 calc R
C11 C 1.0983(2) -0.40139(18) 0.6327(2) 0.0325(7) Uani 1 1 d .
C12 C 1.3805(2) -0.1417(2) 0.7173(3) 0.0367(7) Uani 1 1 d .
C13 C 0.7595(2) -0.4325(3) 0.5304(3) 0.0552(10) Uani 1 1 d .
H13 H 0.7643 -0.4690 0.5831 0.066 Uiso 1 1 calc R
C14 C 0.6794(2) -0.3839(3) 0.4748(3) 0.0594(11) Uani 1 1 d .
H14 H 0.6320 -0.3880 0.4907 0.071 Uiso 1 1 calc R
C15 C 0.6689(2) -0.3289(2) 0.3953(2) 0.0363(7) Uani 1 1 d .
C16 C 0.7432(2) -0.3253(2) 0.3797(3) 0.0433(8) Uani 1 1 d .
H16 H 0.7405 -0.2883 0.3283 0.052 Uiso 1 1 calc R
C17 C 0.8219(2) -0.3751(2) 0.4383(3) 0.0414(8) Uani 1 1 d .
H17 H 0.8711 -0.3703 0.4256 0.050 Uiso 1 1 calc R
C18 C 0.5816(2) -0.2760(2) 0.3308(3) 0.0451(8) Uani 1 1 d .
H18A H 0.5947 -0.2303 0.2948 0.054 Uiso 1 1 calc R
H18B H 0.5642 -0.2485 0.3774 0.054 Uiso 1 1 calc R
C19 C 0.5000 -0.3299(3) 0.2500 0.0503(13) Uani 1 2 d S
H19A H 0.4784 -0.3671 0.2863 0.060 Uiso 0.50 1 calc PR
H19B H 0.5216 -0.3671 0.2137 0.060 Uiso 0.50 1 calc PR

loop_
_atom_site_aniso_label
_atom_site_aniso_U_11
_atom_site_aniso_U_22
_atom_site_aniso_U_33
_atom_site_aniso_U_23
_atom_site_aniso_U_13
_atom_site_aniso_U_12
Cd1 0.02127(12) 0.02506(13) 0.03143(13) 0.00460(9) 0.01107(9) -0.00214(9)
N1 0.0260(13) 0.0392(16) 0.0366(14) 0.0079(12) 0.0153(11) 0.0024(11)
O1 0.0421(13) 0.0578(16) 0.0463(14) -0.0204(12) 0.0214(12) -0.0227(11)
O2 0.0569(15) 0.0620(17) 0.0458(15) -0.0038(12) 0.0238(13) -0.0318(13)
O3 0.0515(14) 0.0418(14) 0.0596(16) -0.0177(12) 0.0303(13) -0.0248(11)
O4 0.0387(13) 0.0463(15) 0.0775(18) 0.0275(13) 0.0289(13) -0.0036(11)
C1 0.0311(16) 0.0329(18) 0.0323(17) -0.0012(13) 0.0123(14) -0.0120(13)
C2 0.0332(18) 0.048(2) 0.045(2) 0.0115(17) 0.0020(16) -0.0152(15)
C3 0.043(2) 0.039(2) 0.049(2) 0.0149(16) 0.0139(17) -0.0108(15)
C4 0.0363(17) 0.0300(17) 0.0383(18) -0.0016(14) 0.0208(15) -0.0106(13)
C5 0.0295(16) 0.0299(16) 0.0315(16) -0.0040(13) 0.0178(13) -0.0077(12)
C6 0.0320(16) 0.0270(16) 0.0286(16) -0.0028(12) 0.0156(13) -0.0056(12)
C7 0.0431(19) 0.0281(17) 0.050(2) -0.0022(15) 0.0267(16) -0.0069(14)
C8 0.049(2) 0.034(2) 0.066(2) 0.0123(17) 0.0278(19) 0.0088(15)
C9 0.0316(19) 0.057(2) 0.065(2) 0.0096(19) 0.0186(18) 0.0090(16)
C10 0.0302(17) 0.041(2) 0.051(2) -0.0006(16) 0.0206(15) -0.0059(14)
C11 0.0272(16) 0.0250(16) 0.0396(18) -0.0042(14) 0.0129(14) -0.0039(12)
C12 0.0319(17) 0.0304(18) 0.054(2) -0.0021(16) 0.0265(17) -0.0049(13)
C13 0.042(2) 0.065(3) 0.066(3) 0.036(2) 0.0334(19) 0.0182(18)
C14 0.0357(19) 0.077(3) 0.075(3) 0.031(2) 0.0349(19) 0.0144(18)
C15 0.0271(16) 0.0334(18) 0.0359(17) 0.0023(14) 0.0071(14) -0.0008(13)
C16 0.0371(19) 0.050(2) 0.0417(19) 0.0178(16) 0.0197(16) 0.0071(15)
C17 0.0340(17) 0.050(2) 0.0453(19) 0.0132(16) 0.0239(16) 0.0044(15)
C18 0.0312(18) 0.037(2) 0.051(2) 0.0025(15) 0.0094(16) 0.0010(14)
C19 0.033(3) 0.038(3) 0.055(3) 0.000 0.005(2) 0.000

loop_
_atom_type_symbol
_atom_type_description
_atom_type_scat_dispersion_real
_atom_type_scat_dispersion_imag
_atom_type_scat_source
C C 0.0033 0.0016 'International Tables Vol C Tables 4.2.6.8 and 6.1.1.4'
H H 0.0000 0.0000 'International Tables Vol C Tables 4.2.6.8 and 6.1.1.4'
N N 0.0061 0.0033 'International Tables Vol C Tables 4.2.6.8 and 6.1.1.4'
O O 0.0106 0.0060 'International Tables Vol C Tables 4.2.6.8 and 6.1.1.4'
Cd Cd -0.8075 1.2024 'International Tables Vol C Tables 4.2.6.8 and 6.1.1.4'

loop_
_geom_angle_atom_site_label_1
_geom_angle_atom_site_label_2
_geom_angle_atom_site_label_3
_geom_angle
_geom_angle_site_symmetry_1
_geom_angle_site_symmetry_3
O4 Cd1 O3 82.40(9) 3_445 4_746
O4 Cd1 N1 84.66(9) 3_445 .
O3 Cd1 N1 165.59(9) 4_746 .
O4 Cd1 O1 109.18(9) 3_445 5_746
O3 Cd1 O1 81.90(9) 4_746 5_746
N1 Cd1 O1 96.46(9) . 5_746
O4 Cd1 O2 133.46(9) 3_445 .
O3 Cd1 O2 87.13(10) 4_746 .
N1 Cd1 O2 106.46(10) . .
O1 Cd1 O2 114.00(8) 5_746 .
O4 Cd1 O1 171.06(8) 3_445 .
O3 Cd1 O1 104.98(8) 4_746 .
N1 Cd1 O1 87.41(8) . .
O1 Cd1 O1 67.62(9) 5_746 .
O2 Cd1 O1 53.18(8) . .
C13 N1 C17 116.3(3) . .
C13 N1 Cd1 121.3(2) . .
C17 N1 Cd1 122.4(2) . .
C11 O1 Cd1 140.1(2) . 5_746
C11 O1 Cd1 89.11(18) . .
Cd1 O1 Cd1 112.38(9) 5_746 .
C11 O2 Cd1 96.02(18) . .
C12 O3 Cd1 131.3(2) . 4_756
C12 O4 Cd1 134.0(2) . 3
C2 C1 C6 120.3(3) . .
C2 C1 C11 117.5(3) . .
C6 C1 C11 122.3(3) . .
C1 C2 C3 120.5(3) . .
C1 C2 H2 119.8 . .
C3 C2 H2 119.8 . .
C4 C3 C2 121.2(3) . .
C4 C3 H3 119.4 . .
C2 C3 H3 119.4 . .
C3 C4 C5 120.0(3) . .
C3 C4 C12 116.7(3) . .
C5 C4 C12 123.2(3) . .
C10 C5 C6 117.9(3) . .
C10 C5 C4 123.4(3) . .
C6 C5 C4 118.7(3) . .
C7 C6 C5 119.3(3) . .
C7 C6 C1 121.8(3) . .
C5 C6 C1 118.8(3) . .
C8 C7 C6 121.0(3) . .
C8 C7 H7 119.5 . .
C6 C7 H7 119.5 . .
C7 C8 C9 119.7(3) . .
C7 C8 H8 120.2 . .
C9 C8 H8 120.2 . .
C10 C9 C8 121.2(3) . .
C10 C9 H9 119.4 . .
C8 C9 H9 119.4 . .
C9 C10 C5 121.0(3) . .
C9 C10 H10 119.5 . .
C5 C10 H10 119.5 . .
O2 C11 O1 121.3(3) . .
O2 C11 C1 120.8(3) . .
O1 C11 C1 117.8(3) . .
O4 C12 O3 126.7(3) . .
O4 C12 C4 116.4(3) . .
O3 C12 C4 116.9(3) . .
N1 C13 C14 123.6(3) . .
N1 C13 H13 118.2 . .
C14 C13 H13 118.2 . .
C13 C14 C15 120.2(3) . .
C13 C14 H14 119.9 . .
C15 C14 H14 119.9 . .
C16 C15 C14 115.8(3) . .
C16 C15 C18 122.2(3) . .
C14 C15 C18 122.1(3) . .
C15 C16 C17 121.4(3) . .
C15 C16 H16 119.3 . .
C17 C16 H16 119.3 . .
N1 C17 C16 122.7(3) . .
N1 C17 H17 118.6 . .
C16 C17 H17 118.6 . .
C15 C18 C19 112.9(3) . .
C15 C18 H18A 109.0 . .
C19 C18 H18A 109.0 . .
C15 C18 H18B 109.0 . .
C19 C18 H18B 109.0 . .
H18A C18 H18B 107.8 . .
C18 C19 C18 113.7(4) . 2_655
C18 C19 H19A 108.8 . .
C18 C19 H19A 108.8 2_655 .
C18 C19 H19B 108.8 . .
C18 C19 H19B 108.8 2_655 .
H19A C19 H19B 107.7 . .

loop_
_geom_bond_atom_site_label_1
_geom_bond_atom_site_label_2
_geom_bond_distance
_geom_bond_site_symmetry_2
Cd1 O4 2.217(2) 3_445
Cd1 O3 2.260(2) 4_746
Cd1 N1 2.305(2) .
Cd1 O1 2.319(2) 5_746
Cd1 O2 2.355(2) .
Cd1 O1 2.497(2) .
N1 C13 1.334(4) .
N1 C17 1.337(4) .
O1 C11 1.253(4) .
O1 Cd1 2.319(2) 5_746
O2 C11 1.243(4) .
O3 C12 1.257(4) .
O3 Cd1 2.260(2) 4_756
O4 C12 1.248(4) .
O4 Cd1 2.217(2) 3
C1 C2 1.368(4) .
C1 C6 1.432(4) .
C1 C11 1.499(4) .
C2 C3 1.406(4) .
C2 H2 0.9300 .
C3 C4 1.365(4) .
C3 H3 0.9300 .
C4 C5 1.433(4) .
C4 C12 1.509(4) .
C5 C10 1.425(4) .
C5 C6 1.428(4) .
C6 C7 1.416(4) .
C7 C8 1.368(5) .
C7 H7 0.9300 .
C8 C9 1.406(5) .
C8 H8 0.9300 .
C9 C10 1.358(5) .
C9 H9 0.9300 .
C10 H10 0.9300 .
C13 C14 1.375(5) .
C13 H13 0.9300 .
C14 C15 1.385(5) .
C14 H14 0.9300 .
C15 C16 1.367(4) .
C15 C18 1.506(4) .
C16 C17 1.376(4) .
C16 H16 0.9300 .
C17 H17 0.9300 .
C18 C19 1.518(4) .
C18 H18A 0.9700 .
C18 H18B 0.9700 .
C19 C18 1.518(4) 2_655
C19 H19A 0.9700 .
C19 H19B 0.9700 .
